data_4001041
loop_
_publ_author_name
'Goforth, Andrea M.'
'Hope, H\%akon'
'Condron, Cathie L.'
'Kauzlarich, Susan M.'
'Jensen, Newell'
'Klavins, Peter'
'MaQuilon, Samuel'
'Fisk, Zachary'

_publ_section_title
;
 Magnetism and Negative Magnetoresistance of Two Magnetically Ordering,
 Rare-Earth-Containing Zintl phases with a New Structure Type: EuGa2Pn2(Pn
 = P, As)
;
_journal_issue 19
_journal_name_full 'Chemistry of Materials'
_journal_page_first 4480
_journal_paper_doi 10.1021/cm901219u
_journal_volume 21
_journal_year 2009
_chemical_formula_sum 'As2 Eu Ga2'
_chemical_formula_weight 441.24
_chemical_name_systematic
; 
 ? 
;
_space_group_IT_number 10
_symmetry_cell_setting monoclinic
_symmetry_space_group_name_Hall '-P 2y'
_symmetry_space_group_name_H-M 'P 1 2/m 1'
_atom_sites_solution_primary direct
_atom_sites_solution_secondary difmap
_audit_creation_method SHELXL-97
_cell_angle_alpha 90.00
_cell_angle_beta 95.3040(10)
_cell_angle_gamma 90.00
_cell_formula_units_Z 4
_cell_length_a 9.4953(7)
_cell_length_b 4.0294(3)
_cell_length_c 12.4237(9)
_cell_measurement_temperature 100(1)
_cell_volume 473.30(6)
_computing_structure_refinement 'SHELXL-97 (Sheldrick, 1997)'
_computing_structure_solution 'SHELXS-97 (Sheldrick, 1990)'
_diffrn_ambient_temperature 100(1)
_diffrn_measured_fraction_theta_full 0.996
_diffrn_measured_fraction_theta_max 0.996
_diffrn_measurement_device_type 'Bruker SMART APEXII'
_diffrn_measurement_method \w
_diffrn_radiation_monochromator graphite
_diffrn_radiation_source 'fine-focus sealed tube'
_diffrn_radiation_type MoK\a
_diffrn_radiation_wavelength 0.71073
_diffrn_reflns_av_R_equivalents 0.0272
_diffrn_reflns_av_sigmaI/netI 0.0200
_diffrn_reflns_limit_h_max 12
_diffrn_reflns_limit_h_min -12
_diffrn_reflns_limit_k_max 5
_diffrn_reflns_limit_k_min -5
_diffrn_reflns_limit_l_max 16
_diffrn_reflns_limit_l_min -16
_diffrn_reflns_number 6040
_diffrn_reflns_theta_full 27.48
_diffrn_reflns_theta_max 27.48
_diffrn_reflns_theta_min 2.59
_exptl_absorpt_coefficient_mu 38.065
_exptl_absorpt_correction_T_max 0.15
_exptl_absorpt_correction_T_min 0.05
_exptl_absorpt_correction_type multi-scan
_exptl_absorpt_process_details 'SADABS (multi-scan)'
_exptl_crystal_colour 'silver metallic'
_exptl_crystal_density_diffrn 6.192
_exptl_crystal_density_method 'not measured'
_exptl_crystal_description parallelpiped
_exptl_crystal_F_000 764
_exptl_crystal_size_max 0.16
_exptl_crystal_size_mid 0.07
_exptl_crystal_size_min 0.05
_refine_diff_density_max 1.740
_refine_diff_density_min -0.898
_refine_diff_density_rms 0.265
_refine_ls_extinction_method none
_refine_ls_goodness_of_fit_ref 1.261
_refine_ls_matrix_type full
_refine_ls_number_parameters 66
_refine_ls_number_reflns 1240
_refine_ls_number_restraints 0
_refine_ls_restrained_S_all 1.261
_refine_ls_R_factor_all 0.0161
_refine_ls_R_factor_gt 0.0155
_refine_ls_shift/su_max 0.000
_refine_ls_shift/su_mean 0.000
_refine_ls_structure_factor_coef Fsqd
_refine_ls_weighting_details 'calc w=1/[\s^2^(Fo^2^)+(0.0065P)^2^+1.2900P] where P=(Fo^2^+2Fc^2^)/3'
_refine_ls_weighting_scheme calc
_refine_ls_wR_factor_gt 0.0315
_refine_ls_wR_factor_ref 0.0317
_reflns_number_gt 1219
_reflns_number_total 1240
_reflns_threshold_expression >2sigma(I)
_cod_data_source_file cm901219u_si_001.cif
_cod_data_source_block hh460as
_cod_database_code 4001041

loop_
_symmetry_equiv_pos_as_xyz
'x, y, z'
'-x, y, -z'
'-x, -y, -z'
'x, -y, z'

loop_
_atom_site_label
_atom_site_type_symbol
_atom_site_fract_x
_atom_site_fract_y
_atom_site_fract_z
_atom_site_U_iso_or_equiv
_atom_site_adp_type
_atom_site_occupancy
_atom_site_symmetry_multiplicity
_atom_site_calc_flag
_atom_site_refinement_flags
Eu1 Eu 0.20004(2) 0.0000 0.276540(18) 0.00673(7) Uani 1 2 d S
Eu2 Eu 0.5000 0.5000 0.5000 0.00580(8) Uani 1 4 d S
Eu3 Eu 0.0000 0.5000 0.0000 0.00583(8) Uani 1 4 d S
Ga1 Ga -0.10862(5) 0.5000 0.43691(4) 0.00591(11) Uani 1 2 d S
Ga2 Ga 0.60436(5) 0.0000 0.28102(4) 0.00580(11) Uani 0.9863(7) 2 d SP
Ga3 Ga -0.19480(5) 0.0000 0.17527(4) 0.00597(11) Uani 0.9863(7) 2 d SP
Ga4 Ga 0.39829(5) 0.5000 0.05440(4) 0.00600(11) Uani 1 2 d S
As1 As -0.04984(5) 0.5000 0.24166(4) 0.00542(10) Uani 1 2 d S
As2 As 0.44668(5) 0.5000 0.25577(4) 0.00536(10) Uani 1 2 d S
As3 As 0.26186(5) 0.0000 0.53228(4) 0.00550(10) Uani 1 2 d S
As4 As 0.24058(5) 0.0000 0.02570(4) 0.00530(10) Uani 1 2 d S
Eu4P Eu -0.2959(18) 0.0000 0.2236(14) 0.007 Uiso 0.0137(7) 2 d SP

loop_
_atom_site_aniso_label
_atom_site_aniso_U_11
_atom_site_aniso_U_22
_atom_site_aniso_U_33
_atom_site_aniso_U_23
_atom_site_aniso_U_13
_atom_site_aniso_U_12
Eu1 0.00675(12) 0.00601(12) 0.00726(12) 0.000 -0.00037(8) 0.000
Eu2 0.00619(16) 0.00579(16) 0.00545(15) 0.000 0.00061(11) 0.000
Eu3 0.00579(16) 0.00564(16) 0.00612(15) 0.000 0.00086(11) 0.000
Ga1 0.0058(2) 0.0060(3) 0.0060(2) 0.000 0.00081(18) 0.000
Ga2 0.0052(2) 0.0066(3) 0.0056(2) 0.000 0.00105(18) 0.000
Ga3 0.0061(2) 0.0063(3) 0.0057(2) 0.000 0.00130(19) 0.000
Ga4 0.0054(2) 0.0067(3) 0.0060(2) 0.000 0.00105(18) 0.000
As1 0.0054(2) 0.0055(2) 0.0054(2) 0.000 0.00116(16) 0.000
As2 0.0053(2) 0.0056(2) 0.0052(2) 0.000 0.00059(17) 0.000
As3 0.0056(2) 0.0056(2) 0.0055(2) 0.000 0.00124(17) 0.000
As4 0.0051(2) 0.0055(2) 0.0053(2) 0.000 0.00051(16) 0.000

loop_
_atom_type_symbol
_atom_type_description
_atom_type_scat_dispersion_real
_atom_type_scat_dispersion_imag
_atom_type_scat_source
Eu Eu -0.1578 3.6682 'International Tables Vol C Tables 4.2.6.8 and 6.1.1.4'
Ga Ga 0.2307 1.6083 'International Tables Vol C Tables 4.2.6.8 and 6.1.1.4'
As As 0.0499 2.0058 'International Tables Vol C Tables 4.2.6.8 and 6.1.1.4'

loop_
_geom_angle_atom_site_label_1
_geom_angle_atom_site_label_2
_geom_angle_atom_site_label_3
_geom_angle
_geom_angle_site_symmetry_1
_geom_angle_site_symmetry_3
As1 Eu1 As1 80.683(13) 1_545 .
As1 Eu1 As2 97.988(10) 1_545 1_545
As1 Eu1 As2 167.300(14) . 1_545
As1 Eu1 As2 167.299(14) 1_545 .
As1 Eu1 As2 97.988(10) . .
As2 Eu1 As2 80.505(13) 1_545 .
As1 Eu1 As4 91.339(12) 1_545 .
As1 Eu1 As4 91.340(12) . .
As2 Eu1 As4 76.035(11) 1_545 .
As2 Eu1 As4 76.035(11) . .
As1 Eu1 As3 101.960(12) 1_545 .
As1 Eu1 As3 101.959(12) . .
As2 Eu1 As3 90.687(12) 1_545 .
As2 Eu1 As3 90.687(12) . .
As4 Eu1 As3 162.466(14) . .
As1 Eu1 Eu1 130.342(7) 1_545 1_565
As1 Eu1 Eu1 49.659(7) . 1_565
As2 Eu1 Eu1 130.253(7) 1_545 1_565
As2 Eu1 Eu1 49.748(7) . 1_565
As4 Eu1 Eu1 90.0 . 1_565
As3 Eu1 Eu1 90.0 . 1_565
As1 Eu1 Eu1 49.659(7) 1_545 1_545
As1 Eu1 Eu1 130.342(7) . 1_545
As2 Eu1 Eu1 49.747(7) 1_545 1_545
As2 Eu1 Eu1 130.252(7) . 1_545
As4 Eu1 Eu1 90.0 . 1_545
As3 Eu1 Eu1 90.0 . 1_545
Eu1 Eu1 Eu1 180.0 1_565 1_545
As1 Eu1 Eu3 46.087(9) 1_545 1_545
As1 Eu1 Eu3 85.227(9) . 1_545
As2 Eu1 Eu3 84.853(9) 1_545 1_545
As2 Eu1 Eu3 121.299(11) . 1_545
As4 Eu1 Eu3 45.265(7) . 1_545
As3 Eu1 Eu3 146.225(7) . 1_545
Eu1 Eu1 Eu3 118.127(3) 1_565 1_545
Eu1 Eu1 Eu3 61.874(3) 1_545 1_545
As1 Eu1 Eu3 85.227(10) 1_545 .
As1 Eu1 Eu3 46.088(9) . .
As2 Eu1 Eu3 121.300(11) 1_545 .
As2 Eu1 Eu3 84.853(9) . .
As4 Eu1 Eu3 45.265(7) . .
As3 Eu1 Eu3 146.225(7) . .
Eu1 Eu1 Eu3 61.874(3) 1_565 .
Eu1 Eu1 Eu3 118.127(3) 1_545 .
Eu3 Eu1 Eu3 56.253(5) 1_545 .
As1 Eu1 Eu2 147.759(11) 1_545 .
As1 Eu1 Eu2 103.768(8) . .
As2 Eu1 Eu2 84.158(10) 1_545 .
As2 Eu1 Eu2 44.889(9) . .
As4 Eu1 Eu2 120.100(10) . .
As3 Eu1 Eu2 45.802(7) . .
Eu1 Eu1 Eu2 62.000(3) 1_565 .
Eu1 Eu1 Eu2 117.999(3) 1_545 .
Eu3 Eu1 Eu2 163.834(6) 1_545 .
Eu3 Eu1 Eu2 121.186(4) . .
As1 Eu1 Eu2 103.768(8) 1_545 1_545
As1 Eu1 Eu2 147.758(11) . 1_545
As2 Eu1 Eu2 44.889(9) 1_545 1_545
As2 Eu1 Eu2 84.158(10) . 1_545
As4 Eu1 Eu2 120.100(10) . 1_545
As3 Eu1 Eu2 45.802(7) . 1_545
Eu1 Eu1 Eu2 117.999(3) 1_565 1_545
Eu1 Eu1 Eu2 62.000(3) 1_545 1_545
Eu3 Eu1 Eu2 121.186(4) 1_545 1_545
Eu3 Eu1 Eu2 163.834(6) . 1_545
Eu2 Eu1 Eu2 55.999(5) . 1_545
As2 Eu2 As2 180.0 3_666 .
As2 Eu2 As3 85.778(11) 3_666 .
As2 Eu2 As3 94.223(11) . .
As2 Eu2 As3 94.221(11) 3_666 3_666
As2 Eu2 As3 85.778(11) . 3_666
As3 Eu2 As3 180.0 . 3_666
As2 Eu2 As3 94.221(11) 3_666 3_656
As2 Eu2 As3 85.778(11) . 3_656
As3 Eu2 As3 98.367(13) . 3_656
As3 Eu2 As3 81.633(13) 3_666 3_656
As2 Eu2 As3 85.779(11) 3_666 1_565
As2 Eu2 As3 94.222(11) . 1_565
As3 Eu2 As3 81.633(13) . 1_565
As3 Eu2 As3 98.367(13) 3_666 1_565
As3 Eu2 As3 180.000(17) 3_656 1_565
As2 Eu2 Ga2 43.515(9) 3_666 3_666
As2 Eu2 Ga2 136.485(9) . 3_666
As3 Eu2 Ga2 90.630(10) . 3_666
As3 Eu2 Ga2 89.369(10) 3_666 3_666
As3 Eu2 Ga2 136.149(12) 3_656 3_666
As3 Eu2 Ga2 43.851(12) 1_565 3_666
As2 Eu2 Ga2 43.515(9) 3_666 3_656
As2 Eu2 Ga2 136.485(9) . 3_656
As3 Eu2 Ga2 43.850(12) . 3_656
As3 Eu2 Ga2 136.149(12) 3_666 3_656
As3 Eu2 Ga2 89.369(10) 3_656 3_656
As3 Eu2 Ga2 90.631(10) 1_565 3_656
Ga2 Eu2 Ga2 68.120(10) 3_666 3_656
As2 Eu2 Ga2 136.485(9) 3_666 1_565
As2 Eu2 Ga2 43.515(9) . 1_565
As3 Eu2 Ga2 136.150(12) . 1_565
As3 Eu2 Ga2 43.851(12) 3_666 1_565
As3 Eu2 Ga2 90.631(10) 3_656 1_565
As3 Eu2 Ga2 89.369(10) 1_565 1_565
Ga2 Eu2 Ga2 111.880(10) 3_666 1_565
Ga2 Eu2 Ga2 180.0 3_656 1_565
As2 Eu2 Ga2 136.485(9) 3_666 .
As2 Eu2 Ga2 43.515(9) . .
As3 Eu2 Ga2 89.370(10) . .
As3 Eu2 Ga2 90.630(10) 3_666 .
As3 Eu2 Ga2 43.850(12) 3_656 .
As3 Eu2 Ga2 136.150(12) 1_565 .
Ga2 Eu2 Ga2 180.0 3_666 .
Ga2 Eu2 Ga2 111.880(10) 3_656 .
Ga2 Eu2 Ga2 68.120(10) 1_565 .
As2 Eu2 Eu2 90.0 3_666 1_565
As2 Eu2 Eu2 90.0 . 1_565
As3 Eu2 Eu2 130.817(6) . 1_565
As3 Eu2 Eu2 49.183(6) 3_666 1_565
As3 Eu2 Eu2 130.817(7) 3_656 1_565
As3 Eu2 Eu2 49.183(6) 1_565 1_565
Ga2 Eu2 Eu2 55.940(5) 3_666 1_565
Ga2 Eu2 Eu2 124.060(5) 3_656 1_565
Ga2 Eu2 Eu2 55.940(5) 1_565 1_565
Ga2 Eu2 Eu2 124.060(5) . 1_565
As2 Eu2 Eu2 90.0 3_666 1_545
As2 Eu2 Eu2 90.0 . 1_545
As3 Eu2 Eu2 49.183(6) . 1_545
As3 Eu2 Eu2 130.817(6) 3_666 1_545
As3 Eu2 Eu2 49.183(6) 3_656 1_545
As3 Eu2 Eu2 130.817(7) 1_565 1_545
Ga2 Eu2 Eu2 124.060(5) 3_666 1_545
Ga2 Eu2 Eu2 55.940(5) 3_656 1_545
Ga2 Eu2 Eu2 124.060(5) 1_565 1_545
Ga2 Eu2 Eu2 55.940(5) . 1_545
Eu2 Eu2 Eu2 180.0 1_565 1_545
As4 Eu3 As4 96.999(13) . 3
As4 Eu3 As4 83.001(13) . 1_565
As4 Eu3 As4 180.000(17) 3 1_565
As4 Eu3 As4 180.0 . 3_565
As4 Eu3 As4 83.001(13) 3 3_565
As4 Eu3 As4 96.999(13) 1_565 3_565
As4 Eu3 As1 85.458(11) . 3_565
As4 Eu3 As1 94.543(11) 3 3_565
As4 Eu3 As1 85.457(11) 1_565 3_565
As4 Eu3 As1 94.543(11) 3_565 3_565
As4 Eu3 As1 94.542(11) . .
As4 Eu3 As1 85.457(11) 3 .
As4 Eu3 As1 94.543(11) 1_565 .
As4 Eu3 As1 85.457(11) 3_565 .
As1 Eu3 As1 180.0 3_565 .
As4 Eu3 Ga3 89.352(11) . .
As4 Eu3 Ga3 43.099(12) 3 .
As4 Eu3 Ga3 136.901(12) 1_565 .
As4 Eu3 Ga3 90.648(11) 3_565 .
As1 Eu3 Ga3 136.279(8) 3_565 .
As1 Eu3 Ga3 43.721(8) . .
As4 Eu3 Ga3 43.099(12) . 3
As4 Eu3 Ga3 89.352(11) 3 3
As4 Eu3 Ga3 90.648(11) 1_565 3
As4 Eu3 Ga3 136.901(12) 3_565 3
As1 Eu3 Ga3 43.721(8) 3_565 3
As1 Eu3 Ga3 136.279(9) . 3
Ga3 Eu3 Ga3 111.958(10) . 3
As4 Eu3 Ga3 136.901(12) . 1_565
As4 Eu3 Ga3 90.648(11) 3 1_565
As4 Eu3 Ga3 89.352(11) 1_565 1_565
As4 Eu3 Ga3 43.099(12) 3_565 1_565
As1 Eu3 Ga3 136.279(8) 3_565 1_565
As1 Eu3 Ga3 43.721(8) . 1_565
Ga3 Eu3 Ga3 68.042(10) . 1_565
Ga3 Eu3 Ga3 180.000(14) 3 1_565
As4 Eu3 Ga3 90.648(11) . 3_565
As4 Eu3 Ga3 136.901(12) 3 3_565
As4 Eu3 Ga3 43.099(12) 1_565 3_565
As4 Eu3 Ga3 89.352(10) 3_565 3_565
As1 Eu3 Ga3 43.721(8) 3_565 3_565
As1 Eu3 Ga3 136.279(8) . 3_565
Ga3 Eu3 Ga3 180.0 . 3_565
Ga3 Eu3 Ga3 68.042(10) 3 3_565
Ga3 Eu3 Ga3 111.958(10) 1_565 3_565
As4 Eu3 Eu3 131.501(7) . 1_565
As4 Eu3 Eu3 131.501(7) 3 1_565
As4 Eu3 Eu3 48.499(7) 1_565 1_565
As4 Eu3 Eu3 48.499(7) 3_565 1_565
As1 Eu3 Eu3 90.0 3_565 1_565
As1 Eu3 Eu3 90.0 . 1_565
Ga3 Eu3 Eu3 124.021(5) . 1_565
Ga3 Eu3 Eu3 124.021(5) 3 1_565
Ga3 Eu3 Eu3 55.979(5) 1_565 1_565
Ga3 Eu3 Eu3 55.979(5) 3_565 1_565
As4 Eu3 Eu3 48.499(7) . 1_545
As4 Eu3 Eu3 48.499(7) 3 1_545
As4 Eu3 Eu3 131.501(7) 1_565 1_545
As4 Eu3 Eu3 131.501(7) 3_565 1_545
As1 Eu3 Eu3 90.0 3_565 1_545
As1 Eu3 Eu3 90.0 . 1_545
Ga3 Eu3 Eu3 55.979(5) . 1_545
Ga3 Eu3 Eu3 55.979(5) 3 1_545
Ga3 Eu3 Eu3 124.021(5) 1_565 1_545
Ga3 Eu3 Eu3 124.021(5) 3_565 1_545
Eu3 Eu3 Eu3 180.0 1_565 1_545
Ga1 Ga1 As3 111.17(2) 3_566 3_556
Ga1 Ga1 As3 111.17(2) 3_566 3_566
As3 Ga1 As3 105.27(3) 3_556 3_566
Ga1 Ga1 As1 111.19(3) 3_566 .
As3 Ga1 As1 108.920(18) 3_556 .
As3 Ga1 As1 108.920(18) 3_566 .
Ga1 Ga1 Eu4P 141.3(2) 3_566 1_565
As3 Ga1 Eu4P 107.4(2) 3_556 1_565
As3 Ga1 Eu4P 54.8(2) 3_566 1_565
As1 Ga1 Eu4P 56.1(3) . 1_565
Ga1 Ga1 Eu4P 141.3(2) 3_566 .
As3 Ga1 Eu4P 54.8(2) 3_556 .
As3 Ga1 Eu4P 107.4(2) 3_566 .
As1 Ga1 Eu4P 56.1(3) . .
Eu4P Ga1 Eu4P 66.9(3) 1_565 .
Ga3 Ga2 As2 115.071(18) 1_655 .
Ga3 Ga2 As2 115.071(17) 1_655 1_545
As2 Ga2 As2 106.62(3) . 1_545
Ga3 Ga2 As3 98.25(2) 1_655 3_656
As2 Ga2 As3 110.857(18) . 3_656
As2 Ga2 As3 110.857(18) 1_545 3_656
Ga3 Ga2 Eu2 134.297(15) 1_655 .
As2 Ga2 Eu2 56.129(13) . .
As2 Ga2 Eu2 109.931(19) 1_545 .
As3 Ga2 Eu2 57.231(12) 3_656 .
Ga3 Ga2 Eu2 134.297(15) 1_655 1_545
As2 Ga2 Eu2 109.931(19) . 1_545
As2 Ga2 Eu2 56.128(13) 1_545 1_545
As3 Ga2 Eu2 57.231(12) 3_656 1_545
Eu2 Ga2 Eu2 68.120(10) . 1_545
Ga2 Ga3 As4 118.13(3) 1_455 3
Ga2 Ga3 As1 104.803(19) 1_455 .
As4 Ga3 As1 111.401(18) 3 .
Ga2 Ga3 As1 104.804(19) 1_455 1_545
As4 Ga3 As1 111.400(18) 3 1_545
As1 Ga3 As1 105.29(3) . 1_545
Eu4P Ga3 Eu3 142.8(3) . 1_545
Ga2 Ga3 Eu3 143.610(9) 1_455 1_545
As4 Ga3 Eu3 56.389(12) 3 1_545
As1 Ga3 Eu3 110.34(2) . 1_545
As1 Ga3 Eu3 57.193(13) 1_545 1_545
Ga2 Ga3 Eu3 143.610(9) 1_455 .
As4 Ga3 Eu3 56.389(12) 3 .
As1 Ga3 Eu3 57.193(13) . .
As1 Ga3 Eu3 110.34(2) 1_545 .
Eu3 Ga3 Eu3 68.042(10) 1_545 .
Ga4 Ga4 As2 117.97(3) 3_665 .
Ga4 Ga4 As4 114.193(19) 3_665 1_565
As2 Ga4 As4 101.164(18) . 1_565
Ga4 Ga4 As4 114.19(2) 3_665 .
As2 Ga4 As4 101.163(18) . .
As4 Ga4 As4 106.41(3) 1_565 .
Ga3 As1 Ga3 105.29(3) . 1_565
Ga3 As1 Ga1 98.638(18) . .
Ga3 As1 Ga1 98.638(18) 1_565 .
Ga1 As1 Eu4P 80.6(3) . .
Ga1 As1 Eu4P 80.6(3) . 1_565
Eu4P As1 Eu4P 81.8(4) . 1_565
Ga3 As1 Eu3 79.086(16) . .
Ga3 As1 Eu3 79.086(16) 1_565 .
Ga1 As1 Eu3 176.15(2) . .
Eu4P As1 Eu3 96.5(3) . .
Eu4P As1 Eu3 96.5(3) 1_565 .
Ga3 As1 Eu1 85.115(12) . .
Ga3 As1 Eu1 160.73(2) 1_565 .
Ga1 As1 Eu1 95.687(16) . .
Eu4P As1 Eu1 98.6(2) . .
Eu4P As1 Eu1 176.2(3) 1_565 .
Eu3 As1 Eu1 87.243(11) . .
Ga3 As1 Eu1 160.73(2) . 1_565
Ga3 As1 Eu1 85.116(12) 1_565 1_565
Ga1 As1 Eu1 95.687(16) . 1_565
Eu4P As1 Eu1 176.2(3) . 1_565
Eu4P As1 Eu1 98.6(2) 1_565 1_565
Eu3 As1 Eu1 87.243(11) . 1_565
Eu1 As1 Eu1 80.682(13) . 1_565
Ga4 As2 Ga2 100.201(18) . 1_565
Ga4 As2 Ga2 100.202(18) . .
Ga2 As2 Ga2 106.62(3) 1_565 .
Ga4 As2 Eu2 179.04(2) . .
Ga2 As2 Eu2 80.357(16) 1_565 .
Ga2 As2 Eu2 80.356(16) . .
Ga4 As2 Eu1 90.735(15) . 1_565
Ga2 As2 Eu1 85.123(12) 1_565 1_565
Ga2 As2 Eu1 162.05(2) . 1_565
Eu2 As2 Eu1 88.532(11) . 1_565
Ga4 As2 Eu1 90.734(15) . .
Ga2 As2 Eu1 162.05(2) 1_565 .
Ga2 As2 Eu1 85.124(12) . .
Eu2 As2 Eu1 88.533(11) . .
Eu1 As2 Eu1 80.505(13) 1_565 .
Ga4 As2 Eu4P 87.0(3) . 1_665
Eu2 As2 Eu4P 93.8(3) . 1_665
Eu1 As2 Eu4P 101.0(2) 1_565 1_665
Eu1 As2 Eu4P 177.3(3) . 1_665
Ga4 As2 Eu4P 87.0(3) . 1_655
Eu2 As2 Eu4P 93.8(3) . 1_655
Eu1 As2 Eu4P 177.3(3) 1_565 1_655
Eu1 As2 Eu4P 101.0(2) . 1_655
Eu4P As2 Eu4P 77.5(4) 1_665 1_655
Ga1 As3 Ga1 105.27(3) 3_556 3_566
Ga1 As3 Ga2 96.184(18) 3_556 3_656
Ga1 As3 Ga2 96.184(18) 3_566 3_656
Ga1 As3 Eu4P 81.8(2) 3_556 3_556
Ga1 As3 Eu4P 81.8(2) 3_566 3_556
Ga1 As3 Eu2 167.795(18) 3_556 .
Ga1 As3 Eu2 86.469(11) 3_566 .
Ga2 As3 Eu2 78.919(14) 3_656 .
Eu4P As3 Eu2 96.8(3) 3_556 .
Ga1 As3 Eu2 86.469(11) 3_556 1_545
Ga1 As3 Eu2 167.795(18) 3_566 1_545
Ga2 As3 Eu2 78.919(14) 3_656 1_545
Eu4P As3 Eu2 96.8(2) 3_556 1_545
Eu2 As3 Eu2 81.633(13) . 1_545
Ga1 As3 Eu1 95.477(17) 3_556 .
Ga1 As3 Eu1 95.477(17) 3_566 .
Ga2 As3 Eu1 160.73(2) 3_656 .
Eu4P As3 Eu1 175.5(3) 3_556 .
Eu2 As3 Eu1 86.550(11) . .
Eu2 As3 Eu1 86.550(11) 1_545 .
Ga3 As4 Ga4 100.846(18) 3 1_545
Ga3 As4 Ga4 100.846(18) 3 .
Ga4 As4 Ga4 106.41(3) 1_545 .
Ga3 As4 Eu3 80.512(14) 3 1_545
Ga4 As4 Eu3 85.172(11) 1_545 1_545
Ga4 As4 Eu3 167.707(18) . 1_545
Ga3 As4 Eu3 80.512(14) 3 .
Ga4 As4 Eu3 167.707(18) 1_545 .
Ga4 As4 Eu3 85.172(11) . .
Eu3 As4 Eu3 83.002(13) 1_545 .
Ga3 As4 Eu1 163.08(2) 3 .
Ga4 As4 Eu1 89.169(16) 1_545 .
Ga4 As4 Eu1 89.169(16) . .
Eu3 As4 Eu1 86.848(11) 1_545 .
Eu3 As4 Eu1 86.848(11) . .
Ga4 As4 Eu4P 89.33(19) 1_545 3
Ga4 As4 Eu4P 89.33(19) . 3
Eu3 As4 Eu4P 95.0(2) 1_545 3
Eu3 As4 Eu4P 95.0(2) . 3
Eu1 As4 Eu4P 177.5(3) . 3
Ga3 Eu4P Ga2 175.5(16) . 1_455
Ga3 Eu4P As3 119.7(10) . 3_556
Ga2 Eu4P As3 55.8(7) 1_455 3_556
Ga3 Eu4P As1 52.3(4) . .
Ga2 Eu4P As1 125.1(6) 1_455 .
As3 Eu4P As1 85.2(4) 3_556 .
Ga3 Eu4P As1 52.3(4) . 1_545
Ga2 Eu4P As1 125.1(6) 1_455 1_545
As3 Eu4P As1 85.2(4) 3_556 1_545
As1 Eu4P As1 81.8(4) . 1_545
Ga3 Eu4P As4 44.8(6) . 3
Ga2 Eu4P As4 139.8(10) 1_455 3
As3 Eu4P As4 164.4(6) 3_556 3
As1 Eu4P As4 83.0(4) . 3
As1 Eu4P As4 83.0(4) 1_545 3
Ga3 Eu4P As2 136.6(5) . 1_445
Ga2 Eu4P As2 45.4(4) 1_455 1_445
As3 Eu4P As2 83.5(4) 3_556 1_445
As1 Eu4P As2 168.6(6) . 1_445
As1 Eu4P As2 99.28(7) 1_545 1_445
As4 Eu4P As2 108.4(4) 3 1_445
Ga3 Eu4P As2 136.6(5) . 1_455
Ga2 Eu4P As2 45.4(4) 1_455 1_455
As3 Eu4P As2 83.5(4) 3_556 1_455
As1 Eu4P As2 99.28(7) . 1_455
As1 Eu4P As2 168.6(6) 1_545 1_455
As4 Eu4P As2 108.4(4) 3 1_455
As2 Eu4P As2 77.5(4) 1_445 1_455
Ga3 Eu4P Ga1 90.3(7) . 1_545
Ga2 Eu4P Ga1 85.9(7) 1_455 1_545
As3 Eu4P Ga1 43.3(2) 3_556 1_545
As1 Eu4P Ga1 89.6(4) . 1_545
As1 Eu4P Ga1 43.24(17) 1_545 1_545
As4 Eu4P Ga1 126.2(4) 3 1_545
As2 Eu4P Ga1 83.6(2) 1_445 1_545
As2 Eu4P Ga1 125.4(5) 1_455 1_545
Ga3 Eu4P Ga1 90.3(7) . .
Ga2 Eu4P Ga1 85.9(7) 1_455 .
As3 Eu4P Ga1 43.3(2) 3_556 .
As1 Eu4P Ga1 43.24(17) . .
As1 Eu4P Ga1 89.6(4) 1_545 .
As4 Eu4P Ga1 126.2(4) 3 .
As2 Eu4P Ga1 125.4(5) 1_445 .
As2 Eu4P Ga1 83.6(2) 1_455 .
Ga1 Eu4P Ga1 66.9(3) 1_545 .
Ga3 Eu4P Eu4P 90.000(1) . 1_565
Ga2 Eu4P Eu4P 90.0 1_455 1_565
As3 Eu4P Eu4P 90.0 3_556 1_565
As1 Eu4P Eu4P 49.1(2) . 1_565
As1 Eu4P Eu4P 130.9(2) 1_545 1_565
As4 Eu4P Eu4P 90.0 3 1_565
As2 Eu4P Eu4P 128.73(19) 1_445 1_565
As2 Eu4P Eu4P 51.27(19) 1_455 1_565
Ga1 Eu4P Eu4P 123.43(14) 1_545 1_565
Ga1 Eu4P Eu4P 56.57(15) . 1_565
As3 Eu4P Eu4P 90.0 3_556 1_545
As1 Eu4P Eu4P 130.9(2) . 1_545
As1 Eu4P Eu4P 49.1(2) 1_545 1_545
As4 Eu4P Eu4P 90.000(1) 3 1_545
As2 Eu4P Eu4P 51.27(19) 1_445 1_545
As2 Eu4P Eu4P 128.73(19) 1_455 1_545
Ga1 Eu4P Eu4P 56.57(15) 1_545 1_545
Ga1 Eu4P Eu4P 123.43(15) . 1_545

loop_
_geom_bond_atom_site_label_1
_geom_bond_atom_site_label_2
_geom_bond_distance
_geom_bond_site_symmetry_2
Eu1 As1 3.1123(4) 1_545
Eu1 As1 3.1123(4) .
Eu1 As2 3.1180(4) 1_545
Eu1 As2 3.1180(4) .
Eu1 As4 3.1751(5) .
Eu1 As3 3.1772(6) .
Eu1 Eu1 4.0294(3) 1_565
Eu1 Eu1 4.0294(3) 1_545
Eu1 Eu3 4.2737(3) 1_545
Eu1 Eu3 4.2737(3) .
Eu1 Eu2 4.2915(3) .
Eu1 Eu2 4.2915(3) 1_545
Eu2 As2 3.0296(5) 3_666
Eu2 As2 3.0296(5) .
Eu2 As3 3.0823(4) .
Eu2 As3 3.0823(4) 3_666
Eu2 As3 3.0823(4) 3_656
Eu2 As3 3.0823(4) 1_565
Eu2 Ga2 3.5973(4) 3_666
Eu2 Ga2 3.5973(4) 3_656
Eu2 Ga2 3.5973(5) 1_565
Eu2 Ga2 3.5973(4) .
Eu2 Eu2 4.0294(3) 1_565
Eu2 Eu2 4.0294(3) 1_545
Eu3 As4 3.0405(4) .
Eu3 As4 3.0405(4) 3
Eu3 As4 3.0405(4) 1_565
Eu3 As4 3.0405(4) 3_565
Eu3 As1 3.0823(5) 3_565
Eu3 As1 3.0823(5) .
Eu3 Ga3 3.6009(5) .
Eu3 Ga3 3.6009(5) 3
Eu3 Ga3 3.6009(5) 1_565
Eu3 Ga3 3.6009(5) 3_565
Eu3 Eu3 4.0294(3) 1_565
Eu3 Eu3 4.0294(3) 1_545
Ga1 Ga1 2.4728(10) 3_566
Ga1 As3 2.5349(4) 3_556
Ga1 As3 2.5349(4) 3_566
Ga1 As1 2.5388(7) .
Ga1 Eu4P 3.657(14) 1_565
Ga1 Eu4P 3.657(14) .
Ga2 Ga3 2.4137(7) 1_655
Ga2 As2 2.5124(4) .
Ga2 As2 2.5124(4) 1_545
Ga2 As3 2.5395(7) 3_656
Ga2 Eu2 3.5973(4) 1_545
Ga3 Ga2 2.4138(7) 1_455
Ga3 As4 2.4945(7) 3
Ga3 As1 2.5346(4) .
Ga3 As1 2.5346(4) 1_545
Ga3 Eu3 3.6009(5) 1_545
Ga4 Ga4 2.4578(10) 3_665
Ga4 As2 2.5016(7) .
Ga4 As4 2.5159(4) 1_565
Ga4 As4 2.5159(4) .
As1 Ga3 2.5346(4) 1_565
As1 Eu4P 3.078(13) .
As1 Eu4P 3.078(13) 1_565
As1 Eu1 3.1123(4) 1_565
As2 Ga2 2.5124(4) 1_565
As2 Eu1 3.1180(4) 1_565
As2 Eu4P 3.220(14) 1_665
As2 Eu4P 3.220(14) 1_655
As3 Ga1 2.5349(4) 3_556
As3 Ga1 2.5349(4) 3_566
As3 Ga2 2.5395(7) 3_656
As3 Eu4P 3.020(17) 3_556
As3 Eu2 3.0823(4) 1_545
As4 Ga3 2.4945(7) 3
As4 Ga4 2.5159(4) 1_545
As4 Eu3 3.0405(4) 1_545
As4 Eu4P 3.190(17) 3
Eu4P As3 3.020(17) 3_556
Eu4P As1 3.078(13) 1_545
Eu4P As4 3.190(17) 3
Eu4P As2 3.220(14) 1_445
Eu4P As2 3.220(14) 1_455
Eu4P Ga1 3.657(14) 1_545
Eu4P Eu4P 4.0294(3) 1_565
Eu4P Eu4P 4.0294(3) 1_545
